data_4338207
loop_
_publ_author_name
'Williams, Valerie A.'
'Wolczanski, Peter T.'
'Sutter, J\"org'
'Meyer, Karsten'
'Lobkovsky, Emil B.'
'Cundari, Thomas R.'

_publ_section_title
;
 Iron Complexes Derived from {nacnac-(CH2py)2}(-) and
 {nacnac-(CH2py)(CHpy)}(n) Ligands: Stabilization of Iron(II) via Redox
 Noninnocence.
;
_journal_issue 9
_journal_name_full 'Inorganic chemistry'
_journal_page_first 4459
_journal_page_last 4474
_journal_paper_doi 10.1021/ic5001123
_journal_volume 53
_journal_year 2014
_chemical_formula_moiety 'C30 H31 Fe N4 P'
_chemical_formula_sum 'C30 H31 Fe N4 P'
_chemical_formula_weight 534.41
_chemical_name_systematic
; 
 ? 
;
_space_group_IT_number 5
_symmetry_cell_setting monoclinic
_symmetry_space_group_name_Hall 'C 2y'
_symmetry_space_group_name_H-M 'C 1 2 1'
_atom_sites_solution_hydrogens mixed
_atom_sites_solution_primary direct
_atom_sites_solution_secondary difmap
_audit_creation_method SHELXL-97
_cell_angle_alpha 90.00
_cell_angle_beta 101.8790(10)
_cell_angle_gamma 90.00
_cell_formula_units_Z 4
_cell_length_a 17.4724(6)
_cell_length_b 10.0996(3)
_cell_length_c 14.5690(5)
_cell_measurement_reflns_used 9891
_cell_measurement_temperature 193(2)
_cell_measurement_theta_max 33.92
_cell_measurement_theta_min 2.86
_cell_volume 2515.85(14)
_computing_cell_refinement 'Bruker SAINT+'
_computing_data_collection 'Bruker APEX2'
_computing_data_reduction 'Bruker SAINT+'
_computing_molecular_graphics 'Bruker SHELXTL'
_computing_publication_material 'Bruker SHELXTL'
_computing_structure_refinement 'SHELXL-97 (Sheldrick, 1997)'
_computing_structure_solution 'SHELXS-97 (Sheldrick, 1990)'
_diffrn_ambient_temperature 193(2)
_diffrn_measured_fraction_theta_full 0.993
_diffrn_measured_fraction_theta_max 0.866
_diffrn_measurement_device_type 'Bruker X8 APEX II diffractometer'
_diffrn_measurement_method 'phi and omega scans'
_diffrn_radiation_monochromator graphite
_diffrn_radiation_source 'fine-focus sealed tube'
_diffrn_radiation_type MoK\a
_diffrn_radiation_wavelength 0.71073
_diffrn_reflns_av_R_equivalents 0.0149
_diffrn_reflns_av_sigmaI/netI 0.0358
_diffrn_reflns_limit_h_max 25
_diffrn_reflns_limit_h_min -25
_diffrn_reflns_limit_k_max 10
_diffrn_reflns_limit_k_min -15
_diffrn_reflns_limit_l_max 22
_diffrn_reflns_limit_l_min -22
_diffrn_reflns_number 15608
_diffrn_reflns_theta_full 30.75
_diffrn_reflns_theta_max 34.40
_diffrn_reflns_theta_min 2.86
_diffrn_standards_number 0
_exptl_absorpt_coefficient_mu 0.690
_exptl_absorpt_correction_T_max 0.8196
_exptl_absorpt_correction_T_min 0.6821
_exptl_absorpt_correction_type multi-scan
_exptl_absorpt_process_details SADABS
_exptl_crystal_colour black
_exptl_crystal_density_diffrn 1.411
_exptl_crystal_density_method 'not measured'
_exptl_crystal_description block
_exptl_crystal_F_000 1120
_exptl_crystal_size_max 0.60
_exptl_crystal_size_mid 0.40
_exptl_crystal_size_min 0.30
_refine_diff_density_max 0.381
_refine_diff_density_min -0.231
_refine_diff_density_rms 0.042
_refine_ls_abs_structure_details 'Flack H D (1983), Acta Cryst. A39, 876-881'
_refine_ls_abs_structure_Flack 0.013(6)
_refine_ls_extinction_method none
_refine_ls_goodness_of_fit_ref 1.006
_refine_ls_hydrogen_treatment mixed
_refine_ls_matrix_type full
_refine_ls_number_parameters 438
_refine_ls_number_reflns 7723
_refine_ls_number_restraints 1
_refine_ls_restrained_S_all 1.005
_refine_ls_R_factor_all 0.0256
_refine_ls_R_factor_gt 0.0233
_refine_ls_shift/su_max 0.002
_refine_ls_shift/su_mean 0.000
_refine_ls_structure_factor_coef Fsqd
_refine_ls_weighting_details 'calc w=1/[\s^2^(Fo^2^)+(0.0312P)^2^+0.0000P] where P=(Fo^2^+2Fc^2^)/3'
_refine_ls_weighting_scheme calc
_refine_ls_wR_factor_gt 0.0580
_refine_ls_wR_factor_ref 0.0591
_reflns_number_gt 7270
_reflns_number_total 7723
_reflns_threshold_expression >2sigma(I)
_cod_data_source_file ic5001123_si_002.cif
_cod_data_source_block vw20_{nn(PM)(PI)}Fe(PMePh2)
_cod_depositor_comments
;
The following automatic conversions were performed:

'_symmetry_cell_setting' value 'Monoclinic' changed to 'monoclinic'
according to
/usr/data/users/saulius/crontab/automatic-downloads/rss-feeds/ACS/lib/dictionaries/cif_core.dic
dictionary named 'cif_core.dic' version 2.4.2 from 2011-04-26.

Automatic conversion script
Id: cif_fix_values 2281 2013-09-26 08:29:07Z andrius 

 Adding full bibliography for 4338204--4338207.cif.
;
_cod_original_sg_symbol_H-M C2
_cod_database_code 4338207

loop_
_symmetry_equiv_pos_as_xyz
'x, y, z'
'-x, y, -z'
'x+1/2, y+1/2, z'
'-x+1/2, y+1/2, -z'

loop_
_atom_site_label
_atom_site_type_symbol
_atom_site_fract_x
_atom_site_fract_y
_atom_site_fract_z
_atom_site_U_iso_or_equiv
_atom_site_adp_type
_atom_site_occupancy
_atom_site_symmetry_multiplicity
_atom_site_calc_flag
_atom_site_refinement_flags
Fe1 Fe -0.039396(8) 0.757552(17) -0.164764(9) 0.02015(4) Uani 1 1 d .
P1 P -0.019609(14) 0.74166(3) -0.306106(17) 0.02096(6) Uani 1 1 d .
N1 N 0.01866(6) 0.90913(12) -0.11799(7) 0.0267(2) Uani 1 1 d .
N2 N -0.13470(6) 0.85562(12) -0.20342(7) 0.0248(2) Uani 1 1 d .
N3 N -0.11155(5) 0.61416(11) -0.15727(6) 0.02166(18) Uani 1 1 d .
N4 N 0.05986(6) 0.66393(11) -0.11603(6) 0.0241(2) Uani 1 1 d .
C1 C 0.05451(12) 1.14695(19) -0.09523(14) 0.0480(4) Uani 1 1 d .
H1B H 0.0273(11) 1.222(2) -0.1050(14) 0.048(6) Uiso 1 1 d .
H1A H 0.1027(12) 1.147(2) -0.1211(15) 0.051(6) Uiso 1 1 d .
H1C H 0.0733(14) 1.145(3) -0.0312(19) 0.074(7) Uiso 1 1 d .
C2 C -0.00157(9) 1.03606(15) -0.13333(9) 0.0332(3) Uani 1 1 d .
C3 C -0.07587(9) 1.07113(15) -0.18580(10) 0.0341(3) Uani 1 1 d .
H3 H -0.0834(11) 1.165(2) -0.1982(13) 0.040(5) Uiso 1 1 d .
C4 C -0.13875(8) 0.98844(14) -0.21865(9) 0.0293(3) Uani 1 1 d .
C5 C -0.21416(9) 1.04866(17) -0.27195(11) 0.0374(3) Uani 1 1 d .
H5C H -0.2293(12) 1.008(2) -0.3360(16) 0.056(6) Uiso 1 1 d .
H5B H -0.2552(10) 1.0368(19) -0.2390(12) 0.034(4) Uiso 1 1 d .
H5A H -0.2035(13) 1.147(3) -0.2782(16) 0.068(7) Uiso 1 1 d .
C6 C 0.09689(8) 0.88358(16) -0.06107(9) 0.0322(3) Uani 1 1 d .
H6A H 0.0971(10) 0.9016(19) 0.0059(13) 0.039(5) Uiso 1 1 d .
H6B H 0.1371(10) 0.9388(18) -0.0797(11) 0.030(4) Uiso 1 1 d .
C7 C 0.11785(6) 0.74316(17) -0.06912(7) 0.0286(3) Uani 1 1 d .
C8 C 0.19379(8) 0.69629(17) -0.03545(10) 0.0377(3) Uani 1 1 d .
H8 H 0.2309(9) 0.753(2) -0.0049(11) 0.033(4) Uiso 1 1 d .
C9 C 0.21218(8) 0.56690(19) -0.05253(11) 0.0431(4) Uani 1 1 d .
H9 H 0.2654(10) 0.5426(18) -0.0289(12) 0.036(4) Uiso 1 1 d .
C10 C 0.15395(8) 0.48636(17) -0.10209(10) 0.0353(3) Uani 1 1 d .
H10 H 0.1665(11) 0.398(2) -0.1145(13) 0.039(5) Uiso 1 1 d .
C11 C 0.07945(7) 0.53700(15) -0.13219(8) 0.0274(2) Uani 1 1 d .
H11 H 0.0404(9) 0.4836(15) -0.1658(10) 0.018(3) Uiso 1 1 d .
C12 C -0.19980(6) 0.77726(15) -0.22735(8) 0.0270(3) Uani 1 1 d .
H12 H -0.2497(10) 0.8116(16) -0.2542(11) 0.030(4) Uiso 1 1 d .
C13 C -0.18887(6) 0.64594(13) -0.20114(8) 0.0236(2) Uani 1 1 d .
C14 C -0.24745(7) 0.54561(16) -0.21545(9) 0.0305(3) Uani 1 1 d .
H14 H -0.2994(10) 0.5703(19) -0.2507(13) 0.039(5) Uiso 1 1 d .
C15 C -0.23120(8) 0.42210(16) -0.18060(10) 0.0327(3) Uani 1 1 d .
H15 H -0.2719(10) 0.3574(19) -0.1894(13) 0.037(4) Uiso 1 1 d .
C16 C -0.15517(8) 0.39454(14) -0.12765(9) 0.0298(3) Uani 1 1 d .
H16 H -0.1426(10) 0.3115(18) -0.0970(12) 0.034(4) Uiso 1 1 d .
C17 C -0.09959(7) 0.49141(13) -0.11870(8) 0.0255(2) Uani 1 1 d .
H17 H -0.0479(8) 0.4719(15) -0.0818(10) 0.020(3) Uiso 1 1 d .
C18 C -0.09265(7) 0.81550(13) -0.40075(8) 0.0240(2) Uani 1 1 d .
C19 C -0.08669(9) 0.94803(15) -0.42444(10) 0.0340(3) Uani 1 1 d .
H19 H -0.0391(11) 0.9964(18) -0.3889(13) 0.042(5) Uiso 1 1 d .
C20 C -0.14351(11) 1.00656(19) -0.49407(11) 0.0437(4) Uani 1 1 d .
H20 H -0.1358(12) 1.097(2) -0.5062(15) 0.051(6) Uiso 1 1 d .
C21 C -0.20696(9) 0.9345(2) -0.53899(10) 0.0437(4) Uani 1 1 d .
H21 H -0.2456(13) 0.969(2) -0.5921(16) 0.060(6) Uiso 1 1 d .
C22 C -0.21462(9) 0.80352(18) -0.51560(10) 0.0421(4) Uani 1 1 d .
H22 H -0.2553(10) 0.744(2) -0.5471(12) 0.041(4) Uiso 1 1 d .
C23 C -0.15778(7) 0.74382(18) -0.44664(9) 0.0332(3) Uani 1 1 d .
H23 H -0.1655(10) 0.659(2) -0.4275(12) 0.038(5) Uiso 1 1 d .
C24 C -0.00519(7) 0.57366(13) -0.34784(8) 0.0248(2) Uani 1 1 d .
C25 C -0.05894(8) 0.47363(14) -0.33759(8) 0.0295(3) Uani 1 1 d .
H25 H -0.1050(9) 0.4961(16) -0.3166(11) 0.025(4) Uiso 1 1 d .
C26 C -0.04417(11) 0.34197(16) -0.35498(10) 0.0394(3) Uani 1 1 d .
H26 H -0.0791(13) 0.270(3) -0.3515(16) 0.073(7) Uiso 1 1 d .
C27 C 0.02458(13) 0.30695(19) -0.38149(14) 0.0499(4) Uani 1 1 d .
H27 H 0.0399(13) 0.206(2) -0.3867(16) 0.058(6) Uiso 1 1 d .
C28 C 0.07746(10) 0.4029(2) -0.39341(13) 0.0484(4) Uani 1 1 d .
H28 H 0.1211(14) 0.373(2) -0.4133(17) 0.071(7) Uiso 1 1 d .
C29 C 0.06274(8) 0.53567(17) -0.37765(10) 0.0348(3) Uani 1 1 d .
H29 H 0.0982(10) 0.5951(18) -0.3832(12) 0.032(4) Uiso 1 1 d .
C30 C 0.06975(8) 0.82663(16) -0.31945(10) 0.0347(3) Uani 1 1 d .
H30A H 0.0750 0.8216 -0.3850 0.052 Uiso 1 1 calc R
H30B H 0.1150 0.7842 -0.2793 0.052 Uiso 1 1 calc R
H30C H 0.0672 0.9197 -0.3012 0.052 Uiso 1 1 calc R

loop_
_atom_site_aniso_label
_atom_site_aniso_U_11
_atom_site_aniso_U_22
_atom_site_aniso_U_33
_atom_site_aniso_U_23
_atom_site_aniso_U_13
_atom_site_aniso_U_12
Fe1 0.01777(6) 0.02436(8) 0.01778(6) -0.00106(6) 0.00242(4) -0.00400(7)
P1 0.01694(10) 0.02718(16) 0.01835(10) 0.00063(11) 0.00270(8) -0.00467(11)
N1 0.0271(5) 0.0314(6) 0.0214(4) -0.0046(4) 0.0041(3) -0.0097(4)
N2 0.0263(5) 0.0272(5) 0.0216(4) -0.0003(4) 0.0066(3) -0.0004(4)
N3 0.0181(4) 0.0273(5) 0.0194(4) -0.0004(4) 0.0034(3) -0.0027(4)
N4 0.0188(4) 0.0339(6) 0.0185(4) 0.0029(4) 0.0017(3) -0.0050(4)
C1 0.0565(10) 0.0328(9) 0.0560(10) -0.0127(7) 0.0149(8) -0.0209(8)
C2 0.0425(7) 0.0294(7) 0.0297(6) -0.0076(5) 0.0118(5) -0.0119(6)
C3 0.0474(8) 0.0238(7) 0.0336(6) -0.0018(5) 0.0142(5) -0.0005(6)
C4 0.0361(6) 0.0281(7) 0.0256(5) 0.0015(5) 0.0107(4) 0.0047(5)
C5 0.0408(7) 0.0334(8) 0.0394(7) 0.0063(6) 0.0115(6) 0.0111(6)
C6 0.0262(6) 0.0453(9) 0.0241(5) -0.0062(5) 0.0031(4) -0.0138(6)
C7 0.0213(4) 0.0442(8) 0.0187(4) 0.0051(5) 0.0005(3) -0.0096(6)
C8 0.0233(6) 0.0533(10) 0.0319(6) 0.0135(6) -0.0049(5) -0.0110(6)
C9 0.0221(6) 0.0608(11) 0.0428(8) 0.0252(7) -0.0021(5) -0.0007(6)
C10 0.0262(6) 0.0433(9) 0.0356(6) 0.0168(6) 0.0044(5) 0.0047(6)
C11 0.0222(5) 0.0350(7) 0.0243(5) 0.0069(5) 0.0029(4) -0.0002(5)
C12 0.0194(4) 0.0343(8) 0.0270(5) 0.0015(5) 0.0043(3) 0.0018(5)
C13 0.0182(5) 0.0310(6) 0.0217(5) -0.0012(4) 0.0045(3) -0.0021(4)
C14 0.0203(5) 0.0423(8) 0.0283(5) -0.0034(5) 0.0034(4) -0.0070(5)
C15 0.0287(6) 0.0362(8) 0.0343(6) -0.0051(5) 0.0091(5) -0.0129(5)
C16 0.0318(6) 0.0282(7) 0.0312(6) 0.0007(5) 0.0106(5) -0.0048(5)
C17 0.0234(5) 0.0304(7) 0.0231(5) 0.0015(4) 0.0062(4) -0.0024(4)
C18 0.0240(5) 0.0280(6) 0.0201(4) 0.0009(4) 0.0049(4) 0.0000(4)
C19 0.0420(7) 0.0292(7) 0.0314(6) 0.0019(5) 0.0092(5) 0.0023(6)
C20 0.0549(9) 0.0416(9) 0.0375(7) 0.0117(6) 0.0161(7) 0.0179(8)
C21 0.0419(8) 0.0621(11) 0.0270(6) 0.0084(6) 0.0070(5) 0.0253(7)
C22 0.0302(6) 0.0587(11) 0.0326(6) -0.0012(6) -0.0048(5) 0.0057(6)
C23 0.0261(5) 0.0374(8) 0.0326(5) 0.0032(6) -0.0022(4) -0.0025(6)
C24 0.0241(5) 0.0311(6) 0.0185(4) 0.0004(4) 0.0028(4) 0.0003(4)
C25 0.0348(6) 0.0312(7) 0.0224(5) -0.0016(5) 0.0058(4) -0.0036(5)
C26 0.0554(9) 0.0313(7) 0.0308(6) -0.0012(5) 0.0073(6) -0.0032(7)
C27 0.0633(11) 0.0362(9) 0.0490(9) -0.0065(7) 0.0085(8) 0.0117(8)
C28 0.0445(9) 0.0540(11) 0.0473(9) -0.0103(8) 0.0107(7) 0.0182(8)
C29 0.0302(6) 0.0439(9) 0.0309(6) -0.0016(6) 0.0076(5) 0.0040(6)
C30 0.0246(6) 0.0473(9) 0.0330(6) 0.0001(6) 0.0076(5) -0.0132(6)

loop_
_atom_type_symbol
_atom_type_description
_atom_type_scat_dispersion_real
_atom_type_scat_dispersion_imag
_atom_type_scat_source
C C 0.0033 0.0016 'International Tables Vol C Tables 4.2.6.8 and 6.1.1.4'
H H 0.0000 0.0000 'International Tables Vol C Tables 4.2.6.8 and 6.1.1.4'
N N 0.0061 0.0033 'International Tables Vol C Tables 4.2.6.8 and 6.1.1.4'
P P 0.1023 0.0942 'International Tables Vol C Tables 4.2.6.8 and 6.1.1.4'
Fe Fe 0.3463 0.8444 'International Tables Vol C Tables 4.2.6.8 and 6.1.1.4'

loop_
_geom_angle_atom_site_label_1
_geom_angle_atom_site_label_2
_geom_angle_atom_site_label_3
_geom_angle
N1 Fe1 N2 93.26(5)
N1 Fe1 N3 153.45(4)
N2 Fe1 N3 82.35(5)
N1 Fe1 N4 83.77(5)
N2 Fe1 N4 175.72(4)
N3 Fe1 N4 98.94(4)
N1 Fe1 P1 103.00(3)
N2 Fe1 P1 93.32(3)
N3 Fe1 P1 103.39(3)
N4 Fe1 P1 90.35(3)
C30 P1 C18 101.93(6)
C30 P1 C24 102.72(6)
C18 P1 C24 104.38(5)
C30 P1 Fe1 111.97(5)
C18 P1 Fe1 117.57(4)
C24 P1 Fe1 116.32(4)
C2 N1 C6 116.51(11)
C2 N1 Fe1 127.92(9)
C6 N1 Fe1 115.51(9)
C4 N2 C12 121.06(11)
C4 N2 Fe1 124.75(9)
C12 N2 Fe1 113.64(9)
C17 N3 C13 116.57(10)
C17 N3 Fe1 131.17(8)
C13 N3 Fe1 112.26(8)
C11 N4 C7 116.98(11)
C11 N4 Fe1 128.53(8)
C7 N4 Fe1 114.04(10)
N1 C2 C3 120.94(12)
N1 C2 C1 121.24(14)
C3 C2 C1 117.82(15)
C4 C3 C2 127.78(14)
N2 C4 C3 121.87(12)
N2 C4 C5 119.42(13)
C3 C4 C5 118.71(13)
N1 C6 C7 109.96(10)
N4 C7 C8 122.13(15)
N4 C7 C6 115.73(10)
C8 C7 C6 122.03(12)
C9 C8 C7 119.75(13)
C8 C9 C10 118.49(13)
C9 C10 C11 119.40(16)
N4 C11 C10 123.21(13)
N2 C12 C13 115.06(10)
C12 C13 N3 114.16(10)
C12 C13 C14 125.99(11)
N3 C13 C14 119.85(12)
C15 C14 C13 120.75(12)
C14 C15 C16 118.99(12)
C17 C16 C15 118.62(13)
N3 C17 C16 124.61(11)
C19 C18 C23 118.35(12)
C19 C18 P1 120.12(10)
C23 C18 P1 121.42(10)
C18 C19 C20 120.60(15)
C21 C20 C19 120.33(17)
C20 C21 C22 120.01(13)
C21 C22 C23 120.09(15)
C22 C23 C18 120.61(16)
C29 C24 C25 117.59(13)
C29 C24 P1 122.62(11)
C25 C24 P1 119.18(10)
C26 C25 C24 120.99(14)
C27 C26 C25 120.09(16)
C28 C27 C26 120.06(17)
C27 C28 C29 120.40(16)
C28 C29 C24 120.82(16)

loop_
_geom_bond_atom_site_label_1
_geom_bond_atom_site_label_2
_geom_bond_distance
Fe1 N1 1.8847(11)
Fe1 N2 1.9197(11)
Fe1 N3 1.9379(10)
Fe1 N4 1.9746(10)
Fe1 P1 2.1630(3)
P1 C30 1.8268(13)
P1 C18 1.8335(12)
P1 C24 1.8371(14)
N1 C2 1.336(2)
N1 C6 1.4683(17)
N2 C4 1.3591(17)
N2 C12 1.3705(16)
N3 C17 1.3594(17)
N3 C13 1.4075(14)
N4 C11 1.3599(19)
N4 C7 1.3597(16)
C1 C2 1.516(2)
C2 C3 1.409(2)
C3 C4 1.385(2)
C4 C5 1.513(2)
C6 C7 1.475(2)
C7 C8 1.3992(18)
C8 C9 1.380(3)
C9 C10 1.384(2)
C10 C11 1.3831(18)
C12 C13 1.382(2)
C13 C14 1.4248(18)
C14 C15 1.355(2)
C15 C16 1.4196(19)
C16 C17 1.3657(18)
C18 C19 1.392(2)
C18 C23 1.3975(18)
C19 C20 1.396(2)
C20 C21 1.374(3)
C21 C22 1.379(3)
C22 C23 1.3958(19)
C24 C29 1.3989(19)
C24 C25 1.4081(19)
C25 C26 1.388(2)
C26 C27 1.381(3)
C27 C28 1.374(3)
C28 C29 1.394(3)
